data_1516663
loop_
_publ_author_name
'Jung, Jae Hoon'
'Kim, Yong Wook'
'Kim, Min Ah'
'Choi, Soo Young'
'Chung, Young Keun'
'Kim, Tae-Rae'
'Shin, Seokmin'
'Lee, Eun'

_publ_section_title
;
 Efficient chirality transfer in the SmI2-mediated cyclization of aldehydo
 beta-alkoxyvinyl sulfoxides: asymmetric synthesis of 3-hydroxyoxanes.
;
_journal_issue 17
_journal_name_full 'Organic letters'
_journal_page_first 3225
_journal_page_last 3228
_journal_paper_doi 10.1021/ol071176+
_journal_volume 9
_journal_year 2007
_chemical_formula_sum 'C13 H16 O3 S'
_chemical_formula_weight 252.32
_chemical_name_systematic
;
 ?
;
_space_group_IT_number 4
_symmetry_cell_setting monoclinic
_symmetry_space_group_name_Hall 'P 2yb'
_symmetry_space_group_name_H-M 'P 1 21 1'
_atom_sites_solution_hydrogens geom
_atom_sites_solution_primary direct
_atom_sites_solution_secondary difmap
_audit_creation_method SHELXL-97
_cell_angle_alpha 90.00
_cell_angle_beta 117.095(4)
_cell_angle_gamma 90.00
_cell_formula_units_Z 4
_cell_length_a 16.0338(17)
_cell_length_b 5.4918(4)
_cell_length_c 16.9616(18)
_cell_measurement_reflns_used 2224
_cell_measurement_temperature 293(2)
_cell_measurement_theta_max 27.485
_cell_measurement_theta_min 0.998
_cell_volume 1329.6(2)
_computing_cell_refinement 'HKL Scalepack (Otwinowski & Minor 1997)'
_computing_data_collection 'Collect (Bruker AXS BV, 1997-2004)'
_computing_data_reduction 'HKL Denzo and Scalepack (Otwinowski & Minor 1997)'
_computing_molecular_graphics ORTEP32
_computing_structure_refinement 'SHELXL-97 (Sheldrick, 1997)'
_computing_structure_solution 'SHELXS-97 (Sheldrick, 1990)'
_diffrn_ambient_temperature 293(2)
_diffrn_detector_area_resol_mean 9
_diffrn_measured_fraction_theta_full 0.953
_diffrn_measured_fraction_theta_max 0.953
_diffrn_measurement_device '95mm CCD camera on \k-goniostat'
_diffrn_measurement_device_type KappaCCD
_diffrn_measurement_method CCD
_diffrn_radiation_monochromator graphite
_diffrn_radiation_source 'fine-focus sealed tube'
_diffrn_radiation_type MoK\a
_diffrn_radiation_wavelength 0.71073
_diffrn_reflns_av_R_equivalents 0.0309
_diffrn_reflns_av_sigmaI/netI 0.0723
_diffrn_reflns_limit_h_max 20
_diffrn_reflns_limit_h_min -18
_diffrn_reflns_limit_k_max 5
_diffrn_reflns_limit_k_min -7
_diffrn_reflns_limit_l_max 18
_diffrn_reflns_limit_l_min -21
_diffrn_reflns_number 6750
_diffrn_reflns_theta_full 27.42
_diffrn_reflns_theta_max 27.42
_diffrn_reflns_theta_min 1.35
_exptl_absorpt_coefficient_mu 0.237
_exptl_absorpt_correction_T_max 0.9430
_exptl_absorpt_correction_T_min 0.9237
_exptl_absorpt_correction_type empirical
_exptl_absorpt_process_details 'R. H. Blessing, Acta Crystallogr., Sect A 1995, 51, 33-38.'
_exptl_crystal_colour colorless
_exptl_crystal_density_diffrn 1.260
_exptl_crystal_density_method 'not measured'
_exptl_crystal_description prism
_exptl_crystal_F_000 536
_exptl_crystal_size_max 0.34
_exptl_crystal_size_mid 0.29
_exptl_crystal_size_min 0.25
_refine_diff_density_max 0.171
_refine_diff_density_min -0.189
_refine_diff_density_rms 0.043
_refine_ls_abs_structure_details 'Flack H D (1983), Acta Cryst. A39, 876-881'
_refine_ls_abs_structure_Flack 0.17(12)
_refine_ls_extinction_method none
_refine_ls_goodness_of_fit_ref 1.029
_refine_ls_hydrogen_treatment mixed
_refine_ls_matrix_type full
_refine_ls_number_parameters 309
_refine_ls_number_reflns 4965
_refine_ls_number_restraints 1
_refine_ls_restrained_S_all 1.029
_refine_ls_R_factor_all 0.1215
_refine_ls_R_factor_gt 0.0606
_refine_ls_shift/su_max 0.000
_refine_ls_shift/su_mean 0.000
_refine_ls_structure_factor_coef Fsqd
_refine_ls_weighting_details 'calc w=1/[\s^2^(Fo^2^)+(0.0608P)^2^+0.1022P] where P=(Fo^2^+2Fc^2^)/3'
_refine_ls_weighting_scheme calc
_refine_ls_wR_factor_gt 0.1253
_refine_ls_wR_factor_ref 0.1507
_reflns_number_gt 2845
_reflns_number_total 4965
_reflns_threshold_expression >2sigma(I)
_cod_data_source_file ol071176%2B%2B-file002.cif
_cod_data_source_block jjh01
_cod_original_sg_symbol_H-M 'P 21'
_cod_database_code 1516663

loop_
_symmetry_equiv_pos_as_xyz
'x, y, z'
'-x, y+1/2, -z'

loop_
_atom_site_label
_atom_site_type_symbol
_atom_site_fract_x
_atom_site_fract_y
_atom_site_fract_z
_atom_site_U_iso_or_equiv
_atom_site_adp_type
_atom_site_occupancy
_atom_site_symmetry_multiplicity
_atom_site_calc_flag
_atom_site_refinement_flags
S1 S 0.26801(7) 0.0175(3) 0.43017(8) 0.0775(4) Uani 1 1 d .
O1 O 0.2687(3) 0.1951(9) 0.3654(2) 0.1139(15) Uani 1 1 d .
O2 O 0.46507(19) 0.1171(5) 0.5876(2) 0.0708(9) Uani 1 1 d .
O3 O 0.3540(2) 0.5999(6) 0.6374(2) 0.0890(11) Uani 1 1 d .
C1 C 0.3030(3) 0.1866(8) 0.5320(3) 0.0627(12) Uani 1 1 d .
H1A H 0.2567 0.3112 0.5233 0.094 Uiso 1 1 calc R
H1B H 0.3059 0.0776 0.5782 0.094 Uiso 1 1 calc R
C2 C 0.3972(3) 0.3038(8) 0.5602(3) 0.0574(11) Uani 1 1 d .
H2 H 0.3966 0.3820 0.5080 0.086 Uiso 1 1 calc R
C3 C 0.5590(3) 0.2116(9) 0.6201(3) 0.0747(14) Uani 1 1 d .
H3A H 0.5629 0.3125 0.5749 0.112 Uiso 1 1 calc R
H3B H 0.6027 0.0777 0.6329 0.112 Uiso 1 1 calc R
C4 C 0.5853(3) 0.3595(10) 0.7024(3) 0.0820(15) Uani 1 1 d .
H4A H 0.6483 0.4229 0.7231 0.123 Uiso 1 1 calc R
H4B H 0.5845 0.2570 0.7486 0.123 Uiso 1 1 calc R
C5 C 0.5178(3) 0.5670(9) 0.6838(4) 0.0888(16) Uani 1 1 d .
H5A H 0.5258 0.6338 0.7398 0.133 Uiso 1 1 calc R
H5B H 0.5335 0.6940 0.6531 0.133 Uiso 1 1 calc R
C6 C 0.4172(3) 0.4987(9) 0.6296(3) 0.0666(11) Uani 1 1 d .
C7 C 0.1488(3) -0.0263(10) 0.4081(3) 0.0657(12) Uani 1 1 d .
C8 C 0.0795(3) 0.1248(11) 0.3512(4) 0.0889(16) Uani 1 1 d .
H8 H 0.0946 0.2543 0.3247 0.107 Uiso 1 1 calc R
C9 C -0.0128(3) 0.0849(12) 0.3331(4) 0.0941(19) Uani 1 1 d .
H9 H -0.0594 0.1890 0.2947 0.113 Uiso 1 1 calc R
C10 C -0.0360(3) -0.1041(11) 0.3706(4) 0.0820(16) Uani 1 1 d .
C11 C 0.0323(4) -0.2508(12) 0.4286(5) 0.119(2) Uani 1 1 d .
H11 H 0.0171 -0.3775 0.4561 0.143 Uiso 1 1 calc R
C12 C 0.1262(4) -0.2113(11) 0.4472(5) 0.109(2) Uani 1 1 d .
H12 H 0.1730 -0.3132 0.4866 0.131 Uiso 1 1 calc R
C13 C -0.1379(3) -0.1444(16) 0.3493(5) 0.132(3) Uani 1 1 d .
H13A H -0.1537 -0.0417 0.3863 0.198 Uiso 1 1 calc R
H13B H -0.1471 -0.3117 0.3597 0.198 Uiso 1 1 calc R
H13C H -0.1774 -0.1051 0.2882 0.198 Uiso 1 1 calc R
S2 S -0.32500(8) 0.9839(3) -0.04737(8) 0.0744(4) Uani 1 1 d .
O4 O -0.3939(2) 0.8240(9) -0.1161(2) 0.1054(13) Uani 1 1 d .
O5 O -0.37486(19) 0.8466(5) 0.0964(2) 0.0688(8) Uani 1 1 d .
O6 O -0.2080(3) 0.3904(7) 0.1603(2) 0.0980(12) Uani 1 1 d .
C21 C -0.2611(3) 0.7889(8) 0.0467(3) 0.0641(12) Uani 1 1 d .
H21A H -0.2265 0.6675 0.0319 0.096 Uiso 1 1 calc R
H21B H -0.2167 0.8844 0.0961 0.096 Uiso 1 1 calc R
C22 C -0.3293(3) 0.6665(8) 0.0717(3) 0.0613(11) Uani 1 1 d .
H22 H -0.3765 0.5839 0.0190 0.092 Uiso 1 1 calc R
C23 C -0.4425(3) 0.7496(10) 0.1214(4) 0.0819(16) Uani 1 1 d .
H23A H -0.4867 0.6475 0.0742 0.123 Uiso 1 1 calc R
H23B H -0.4771 0.8817 0.1310 0.123 Uiso 1 1 calc R
C24 C -0.3935(3) 0.6022(9) 0.2050(3) 0.0753(14) Uani 1 1 d .
H24A H -0.4393 0.5352 0.2214 0.113 Uiso 1 1 calc R
H24B H -0.3516 0.7066 0.2528 0.113 Uiso 1 1 calc R
C25 C -0.3382(4) 0.3980(9) 0.1916(4) 0.0915(16) Uani 1 1 d .
H25A H -0.2957 0.3312 0.2489 0.137 Uiso 1 1 calc R
H25B H -0.3811 0.2696 0.1577 0.137 Uiso 1 1 calc R
C26 C -0.2831(3) 0.4754(9) 0.1449(3) 0.0697(12) Uani 1 1 d .
C27 C -0.2319(3) 1.0383(10) -0.0756(3) 0.0641(11) Uani 1 1 d .
C28 C -0.2303(3) 0.9250(13) -0.1449(3) 0.103(2) Uani 1 1 d .
H28 H -0.2757 0.8093 -0.1765 0.123 Uiso 1 1 calc R
C29 C -0.1607(4) 0.9807(16) -0.1697(3) 0.115(2) Uani 1 1 d .
H29 H -0.1607 0.9007 -0.2180 0.138 Uiso 1 1 calc R
C30 C -0.0940(4) 1.1451(14) -0.1263(4) 0.0968(18) Uani 1 1 d .
C31 C -0.0944(5) 1.2525(12) -0.0529(5) 0.119(2) Uani 1 1 d .
H31 H -0.0468 1.3609 -0.0193 0.143 Uiso 1 1 calc R
C32 C -0.1638(4) 1.2029(11) -0.0279(5) 0.1029(19) Uani 1 1 d .
H32 H -0.1640 1.2809 0.0207 0.123 Uiso 1 1 calc R
C33 C -0.0178(5) 1.1965(18) -0.1541(5) 0.159(4) Uani 1 1 d .
H33A H 0.0213 1.0554 -0.1430 0.238 Uiso 1 1 calc R
H33B H 0.0195 1.3319 -0.1208 0.238 Uiso 1 1 calc R
H33C H -0.0462 1.2348 -0.2162 0.238 Uiso 1 1 calc R

loop_
_atom_site_aniso_label
_atom_site_aniso_U_11
_atom_site_aniso_U_22
_atom_site_aniso_U_33
_atom_site_aniso_U_23
_atom_site_aniso_U_13
_atom_site_aniso_U_12
S1 0.0534(6) 0.1017(10) 0.0799(8) -0.0214(8) 0.0325(6) -0.0014(7)
O1 0.088(3) 0.190(4) 0.068(3) 0.003(3) 0.039(2) -0.027(3)
O2 0.0473(16) 0.0627(19) 0.105(2) -0.0043(16) 0.0365(17) -0.0004(15)
O3 0.087(2) 0.080(2) 0.106(3) -0.0114(19) 0.049(2) 0.009(2)
C1 0.054(2) 0.075(3) 0.061(3) -0.003(2) 0.028(2) 0.000(2)
C2 0.058(3) 0.062(3) 0.060(3) 0.002(2) 0.033(2) -0.002(2)
C3 0.051(3) 0.079(3) 0.101(4) -0.004(3) 0.041(3) -0.002(2)
C4 0.058(3) 0.087(4) 0.093(4) -0.004(3) 0.027(3) 0.000(3)
C5 0.077(3) 0.080(4) 0.093(4) -0.015(3) 0.025(3) 0.001(3)
C6 0.071(3) 0.063(3) 0.069(3) 0.006(3) 0.034(2) 0.004(3)
C7 0.050(2) 0.070(3) 0.074(3) -0.016(3) 0.026(2) -0.006(3)
C8 0.071(3) 0.104(4) 0.086(4) 0.023(3) 0.031(3) 0.009(3)
C9 0.048(3) 0.127(5) 0.090(4) 0.014(4) 0.017(3) 0.014(3)
C10 0.049(3) 0.103(4) 0.087(4) -0.028(3) 0.025(3) -0.006(3)
C11 0.072(4) 0.095(5) 0.179(7) 0.024(5) 0.047(4) -0.004(4)
C12 0.070(4) 0.075(4) 0.171(7) 0.025(4) 0.045(4) 0.015(3)
C13 0.062(3) 0.179(7) 0.151(6) -0.039(5) 0.044(4) -0.024(4)
S2 0.0523(6) 0.0947(9) 0.0790(8) 0.0180(8) 0.0324(6) 0.0207(7)
O4 0.0590(19) 0.176(4) 0.067(2) -0.003(3) 0.0155(18) -0.017(2)
O5 0.0572(18) 0.0656(19) 0.096(2) 0.0003(17) 0.0461(17) 0.0006(15)
O6 0.097(3) 0.103(3) 0.111(3) 0.029(2) 0.062(2) 0.039(2)
C21 0.051(2) 0.074(3) 0.065(3) 0.001(2) 0.024(2) 0.011(2)
C22 0.051(2) 0.068(3) 0.067(3) -0.012(2) 0.028(2) -0.002(2)
C23 0.058(3) 0.095(4) 0.107(4) -0.002(3) 0.050(3) -0.004(3)
C24 0.072(3) 0.082(3) 0.083(4) -0.006(3) 0.046(3) -0.008(3)
C25 0.114(4) 0.076(4) 0.106(4) 0.012(3) 0.069(4) 0.006(3)
C26 0.076(3) 0.061(3) 0.078(3) -0.010(3) 0.041(3) -0.001(3)
C27 0.053(2) 0.078(3) 0.063(3) 0.008(2) 0.028(2) 0.008(3)
C28 0.073(3) 0.161(6) 0.075(4) -0.035(4) 0.034(3) -0.030(4)
C29 0.089(4) 0.201(7) 0.074(4) -0.028(5) 0.054(3) -0.014(6)
C30 0.071(3) 0.132(5) 0.096(5) 0.026(4) 0.045(4) 0.005(4)
C31 0.124(5) 0.104(5) 0.162(7) -0.026(4) 0.094(5) -0.038(4)
C32 0.116(5) 0.079(4) 0.145(6) -0.029(4) 0.087(5) -0.017(4)
C33 0.106(5) 0.246(10) 0.154(7) 0.044(7) 0.086(5) -0.012(6)

loop_
_atom_type_symbol
_atom_type_description
_atom_type_scat_dispersion_real
_atom_type_scat_dispersion_imag
_atom_type_scat_source
C C 0.0033 0.0016 'International Tables Vol C Tables 4.2.6.8 and 6.1.1.4'
H H 0.0000 0.0000 'International Tables Vol C Tables 4.2.6.8 and 6.1.1.4'
O O 0.0106 0.0060 'International Tables Vol C Tables 4.2.6.8 and 6.1.1.4'
S S 0.1246 0.1234 'International Tables Vol C Tables 4.2.6.8 and 6.1.1.4'

loop_
_geom_angle_atom_site_label_1
_geom_angle_atom_site_label_2
_geom_angle_atom_site_label_3
_geom_angle
O1 S1 C7 107.7(2)
O1 S1 C1 105.5(2)
C7 S1 C1 96.05(19)
C2 O2 C3 112.2(3)
C2 C1 S1 110.6(3)
O2 C2 C1 107.8(3)
O2 C2 C6 113.5(3)
C1 C2 C6 112.1(3)
O2 C3 C4 110.6(4)
C3 C4 C5 110.2(4)
C6 C5 C4 114.3(4)
O3 C6 C5 122.6(4)
O3 C6 C2 121.1(4)
C5 C6 C2 116.2(4)
C12 C7 C8 119.4(4)
C12 C7 S1 119.9(4)
C8 C7 S1 120.7(4)
C7 C8 C9 120.1(5)
C10 C9 C8 120.7(5)
C11 C10 C9 119.5(5)
C11 C10 C13 120.8(6)
C9 C10 C13 119.6(6)
C10 C11 C12 120.0(6)
C7 C12 C11 120.3(5)
O4 S2 C27 107.7(2)
O4 S2 C21 105.4(2)
C27 S2 C21 97.4(2)
C22 O5 C23 113.2(3)
C22 C21 S2 108.8(3)
O5 C22 C21 108.4(4)
O5 C22 C26 111.5(4)
C21 C22 C26 112.9(3)
O5 C23 C24 109.6(4)
C23 C24 C25 110.4(4)
C26 C25 C24 113.5(4)
O6 C26 C25 123.3(5)
O6 C26 C22 120.6(4)
C25 C26 C22 116.1(4)
C28 C27 C32 119.9(5)
C28 C27 S2 120.6(4)
C32 C27 S2 119.5(4)
C27 C28 C29 120.0(5)
C30 C29 C28 122.2(6)
C29 C30 C31 117.1(5)
C29 C30 C33 120.5(7)
C31 C30 C33 122.3(7)
C30 C31 C32 121.7(6)
C27 C32 C31 119.1(6)

loop_
_geom_bond_atom_site_label_1
_geom_bond_atom_site_label_2
_geom_bond_distance
S1 O1 1.473(4)
S1 C7 1.790(4)
S1 C1 1.810(4)
O2 C2 1.412(5)
O2 C3 1.445(5)
O3 C6 1.214(5)
C1 C2 1.505(5)
C2 C6 1.514(6)
C3 C4 1.500(6)
C4 C5 1.502(6)
C5 C6 1.496(6)
C7 C12 1.349(7)
C7 C8 1.370(6)
C8 C9 1.386(7)
C9 C10 1.355(8)
C10 C11 1.354(8)
C10 C13 1.520(6)
C11 C12 1.408(7)
S2 O4 1.475(4)
S2 C27 1.788(4)
S2 C21 1.804(4)
O5 C22 1.402(5)
O5 C23 1.435(5)
O6 C26 1.203(5)
C21 C22 1.500(6)
C22 C26 1.534(6)
C23 C24 1.506(6)
C24 C25 1.509(6)
C25 C26 1.494(6)
C27 C28 1.341(7)
C27 C32 1.363(7)
C28 C29 1.394(7)
C29 C30 1.336(9)
C30 C31 1.379(8)
C30 C33 1.524(7)
C31 C32 1.387(7)
